data_2100644
loop_
_publ_author_name
'J\/orgensen, Jens-Erik'
'Smith, R. I.'

_publ_section_title
;
 On the compression mechanism of FeF~3~
;
_journal_coeditor_code AV5063
_journal_issue 6
_journal_name_full 'Acta Crystallographica Section B'
_journal_page_first 987
_journal_page_last 992
_journal_paper_doi 10.1107/S0108768106030023
_journal_volume 62
_journal_year 2006
_chemical_formula_moiety 'Fe1 F3'
_chemical_formula_structural 'Fe1 F3'
_chemical_formula_sum 'F3 Fe'
_chemical_formula_weight 112.84
_chemical_name_common 'Iron Fluoride'
_chemical_name_systematic
;
    Iron(III) fluoride
;
_space_group_IT_number 167
_symmetry_cell_setting trigonal
_symmetry_space_group_name_Hall '-R 3 2"c'
_symmetry_space_group_name_H-M 'R -3 c :H'
_cell_angle_alpha 90.0
_cell_angle_beta 90.0
_cell_angle_gamma 120.0
_cell_formula_units_Z 6
_cell_length_a 4.7683(5)
_cell_length_b 4.7683
_cell_length_c 13.4386(22)
_cell_volume 264.61(5)
_diffrn_ambient_pressure_gPa 5.57
_diffrn_radiation_probe neutron
_diffrn_radiation_source 'ISIS spallation neutron source'
_diffrn_radiation_type neutron
_pd_block_id 2006-04-21T14:06|FE37149_phase1|Jens-Erik_Jorgensen||
_pd_phase_name 'R -3 c'
_cod_data_source_file av5063.cif
_cod_data_source_block FE37149_phase_1
_cod_depositor_comments
;
The following automatic conversions were performed:
'_geom_bond_publ_flag' value 'N' changed to 'n' according to
'/home/saulius/struct/CIF-dictionaries/cif_core.dic' dictionary named
'cif_core.dic' version 2.4.1 from 2010-06-29 (20
times).

'_geom_angle_publ_flag' value 'N' changed to 'n' according to
'/home/saulius/struct/CIF-dictionaries/cif_core.dic' dictionary named
'cif_core.dic' version 2.4.1 from 2010-06-29 (16 times).

Automatic conversion script
Id: cif_fix_enum 1527 2010-12-29 10:47:43Z saulius 

The following automatic conversions were performed:

'_geom_bond_publ_flag' value 'N' changed to 'n' according to
/home/saulius/struct/CIF-dictionaries/cif_core.dic dictionary named
'cif_core.dic' version 2.4.1 from 2010-06-29 (20
times).

'_geom_angle_publ_flag' value 'N' changed to 'n' according
to /home/saulius/struct/CIF-dictionaries/cif_core.dic dictionary
named 'cif_core.dic' version 2.4.1 from 2010-06-29 (16 times).

Automatic conversion script
Id: cif_fix_values 1715 2011-07-08 13:25:40Z adriana 
;
_cod_original_cell_volume 264.61(4)
_cod_original_sg_symbol_H-M 'R -3 c H'
_cod_database_code 2100644

loop_
_symmetry_equiv_pos_site_id
_symmetry_equiv_pos_as_xyz
1 +x,+y,+z
2 -y,x-y,+z
3 y-x,-x,+z
4 y-x,+y,+z+1/2
5 -y,-x,+z+1/2
6 +x,x-y,+z+1/2
-1 -x,-y,-z
-2 +y,y-x,-z
-3 x-y,+x,-z
-4 x-y,-y,-z+1/2
-5 +y,+x,-z+1/2
-6 -x,y-x,-z+1/2
101 +x+1/3,+y+2/3,+z+2/3
102 -y+1/3,x-y+2/3,+z+2/3
103 y-x+1/3,-x+2/3,+z+2/3
104 y-x+1/3,+y+2/3,+z+1/6
105 -y+1/3,-x+2/3,+z+1/6
106 +x+1/3,x-y+2/3,+z+1/6
-101 -x+2/3,-y+1/3,-z+1/3
-102 +y+2/3,y-x+1/3,-z+1/3
-103 x-y+2/3,+x+1/3,-z+1/3
-104 x-y+2/3,-y+1/3,-z+5/6
-105 +y+2/3,+x+1/3,-z+5/6
-106 -x+2/3,y-x+1/3,-z+5/6
201 +x+2/3,+y+1/3,+z+1/3
202 -y+2/3,x-y+1/3,+z+1/3
203 y-x+2/3,-x+1/3,+z+1/3
204 y-x+2/3,+y+1/3,+z+5/6
205 -y+2/3,-x+1/3,+z+5/6
206 +x+2/3,x-y+1/3,+z+5/6
-201 -x+1/3,-y+2/3,-z+2/3
-202 +y+1/3,y-x+2/3,-z+2/3
-203 x-y+1/3,+x+2/3,-z+2/3
-204 x-y+1/3,-y+2/3,-z+1/6
-205 +y+1/3,+x+2/3,-z+1/6
-206 -x+1/3,y-x+2/3,-z+1/6

loop_
_atom_site_type_symbol
_atom_site_label
_atom_site_fract_x
_atom_site_fract_y
_atom_site_fract_z
_atom_site_occupancy
_atom_site_thermal_displace_type
_atom_site_U_iso_or_equiv
_atom_site_symmetry_multiplicity
Fe FE 0.0 0.0 0.0 1.0 Uiso 0.0033(6) 6
F F 0.3527(9) 0.0 0.75 1.0 Uiso 0.0033(6) 18

loop_
_atom_type_symbol
_atom_type_number_in_cell
F_ 18.0
Fe 6.0

loop_
_geom_angle_atom_site_label_1
_geom_angle_atom_site_label_2
_geom_angle_atom_site_label_3
_geom_angle
_geom_angle_site_symmetry_1
_geom_angle_site_symmetry_3
_geom_angle_publ_flag
F FE F 89.05(5) 104_542 105_552 n
F FE F 89.05(5) 104_542 106_442 n
F FE F 180.0 104_542 201_454 n
F FE F 90.95(5) 104_542 202_444 n
F FE F 90.95(5) 104_542 203_554 n
F FE F 89.05(5) 105_552 106_442 n
F FE F 90.95(5) 105_552 201_454 n
F FE F 180.0 105_552 202_444 n
F FE F 90.95(5) 105_552 203_554 n
F FE F 90.95(5) 106_442 201_454 n
F FE F 90.95(5) 106_442 202_444 n
F FE F 180.0 106_442 203_554 n
F FE F 89.05(5) 201_454 202_444 n
F FE F 89.05(5) 201_454 203_554 n
F FE F 89.05(5) 202_444 203_554 n
FE F FE 136.81(24) 101_545 204_555 n

loop_
_geom_bond_atom_site_label_1
_geom_bond_atom_site_label_2
_geom_bond_distance
_geom_bond_site_symmetry_2
_geom_bond_publ_flag
FE F 1.9085(16) 104_544 n
FE F 1.9085(16) 105_554 n
FE F 1.9085(16) 106_444 n
FE F 1.9085(16) 201_454 n
FE F 1.9085(16) 202_444 n
FE F 1.9085(16) 203_554 n
F FE 1.9085(16) 101_545 n
F FE 1.9085(16) 204_555 n
F F 2.6766(34) 2_545 n
F F 2.913(8) 2_555 n
F F 2.6766(34) 2_655 n
F F 2.913(8) 3_555 n
F F 2.6766(34) 3_655 n
F F 2.6766(34) 3_665 n
F F 2.8054(30) 104_545 n
F F 2.7211(12) 105_555 n
F F 2.7211(12) 106_545 n
F F 2.8054(30) 204_554 n
F F 2.7211(12) 205_554 n
F F 2.7211(12) 206_444 n

loop_
_pd_block_diffractogram_id
2006-04-21T14:06|FE37149_H_01|Jens-Erik_Jorgensen|POLARIS
